data_2212978
loop_
_publ_author_name
'Liu, Sheng-Gui'
'Ni, Chun-Lin'
'Li, Yi-Zhi'

_publ_section_title
;
 1-(Benzimidazol-2-ylmethyl)-1<i>H</i>-benzotriazole hemihydrate
;
_journal_coeditor_code PK2003
_journal_issue 4
_journal_name_full 'Acta Crystallographica Section E'
_journal_page_first o1827
_journal_page_last o1828
_journal_paper_doi 10.1107/S1600536807011853
_journal_volume 63
_journal_year 2007
_chemical_formula_moiety 'C14 H11 N5, 0.5H2 O'
_chemical_formula_sum 'C14 H12 N5 O0.5'
_chemical_formula_weight 258.29
_chemical_name_systematic
;
1-(Benzimidazol-2-ylmethyl)-1H-benzotriazole hemihydrate
;
_space_group_IT_number 13
_symmetry_cell_setting monoclinic
_symmetry_space_group_name_Hall '-P 2yac'
_symmetry_space_group_name_H-M 'P 1 2/n 1'
_atom_sites_solution_hydrogens geom
_atom_sites_solution_primary direct
_atom_sites_solution_secondary difmap
_cell_angle_alpha 90.00
_cell_angle_beta 96.300(4)
_cell_angle_gamma 90.00
_cell_formula_units_Z 4
_cell_length_a 12.973(3)
_cell_length_b 7.7999(14)
_cell_length_c 13.569(2)
_cell_measurement_reflns_used 676
_cell_measurement_temperature 291(2)
_cell_measurement_theta_max 23.05
_cell_measurement_theta_min 2.61
_cell_volume 1364.7(4)
_computing_cell_refinement SMART
_computing_data_collection 'SMART (Bruker, 2000)'
_computing_data_reduction 'SAINT (Bruker, 2000)'
_computing_molecular_graphics SHELXTL
_computing_publication_material SHELXTL
_computing_structure_refinement SHELXTL
_computing_structure_solution 'SHELXTL (Bruker, 2000)'
_diffrn_ambient_temperature 291(2)
_diffrn_measured_fraction_theta_full 0.997
_diffrn_measured_fraction_theta_max 0.997
_diffrn_measurement_device_type 'Bruker SMART APEX CCD'
_diffrn_measurement_method '\f and \w'
_diffrn_radiation_monochromator graphite
_diffrn_radiation_source 'sealed tube'
_diffrn_radiation_type MoK\a
_diffrn_radiation_wavelength 0.71073
_diffrn_reflns_av_R_equivalents 0.0384
_diffrn_reflns_av_sigmaI/netI 0.0596
_diffrn_reflns_limit_h_max 16
_diffrn_reflns_limit_h_min -14
_diffrn_reflns_limit_k_max 9
_diffrn_reflns_limit_k_min -6
_diffrn_reflns_limit_l_max 16
_diffrn_reflns_limit_l_min -16
_diffrn_reflns_number 7118
_diffrn_reflns_theta_full 26.00
_diffrn_reflns_theta_max 26.00
_diffrn_reflns_theta_min 2.06
_diffrn_standards_number 0
_exptl_absorpt_coefficient_mu 0.083
_exptl_absorpt_correction_T_max 0.99
_exptl_absorpt_correction_T_min 0.98
_exptl_absorpt_correction_type multi-scan
_exptl_absorpt_process_details '(SADABS; Bruker, 2000)'
_exptl_crystal_colour colorless
_exptl_crystal_density_diffrn 1.257
_exptl_crystal_density_method 'not measured'
_exptl_crystal_description block
_exptl_crystal_F_000 540
_exptl_crystal_size_max 0.26
_exptl_crystal_size_mid 0.22
_exptl_crystal_size_min 0.15
_refine_diff_density_max 0.144
_refine_diff_density_min -0.138
_refine_ls_extinction_method none
_refine_ls_goodness_of_fit_ref 1.006
_refine_ls_hydrogen_treatment constr
_refine_ls_matrix_type full
_refine_ls_number_parameters 181
_refine_ls_number_reflns 2680
_refine_ls_number_restraints 0
_refine_ls_restrained_S_all 1.006
_refine_ls_R_factor_all 0.0975
_refine_ls_R_factor_gt 0.0609
_refine_ls_shift/su_max 0.003
_refine_ls_shift/su_mean 0.001
_refine_ls_structure_factor_coef Fsqd
_refine_ls_weighting_details 'calc w=1/[\s^2^(Fo^2^)+(0.0658P)^2^] where P=(Fo^2^+2Fc^2^)/3'
_refine_ls_weighting_scheme calc
_refine_ls_wR_factor_gt 0.1310
_refine_ls_wR_factor_ref 0.1401
_reflns_number_gt 1706
_reflns_number_total 2688
_reflns_threshold_expression I>2\s(I)
_cod_data_source_file pk2003.cif
_cod_data_source_block I
_cod_original_sg_symbol_H-M 'P 2/n'
_cod_database_code 2212978
_cod_database_fobs_code 2212978

loop_
_symmetry_equiv_pos_as_xyz
'x, y, z'
'-x+1/2, y, -z+1/2'
'-x, -y, -z'
'x-1/2, -y, z-1/2'

loop_
_atom_site_type_symbol
_atom_site_label
_atom_site_fract_x
_atom_site_fract_y
_atom_site_fract_z
_atom_site_U_iso_or_equiv
_atom_site_adp_type
_atom_site_calc_flag
_atom_site_refinement_flags
_atom_site_occupancy
O O1 -0.19173(16) 0.6126(3) 0.17340(16) 0.0278(5) Uani d P 0.50
H H1A -0.1736 0.5208 0.2043 0.042 Uiso d PR 0.50
H H1C -0.2140 0.5889 0.1137 0.042 Uiso d PR 0.50
C C1 0.12251(19) 0.6722(3) 0.52813(17) 0.0570(6) Uani d . 1
C C2 0.0871(3) 0.7282(4) 0.6187(2) 0.0809(8) Uani d . 1
H H2 0.1291 0.7194 0.6785 0.097 Uiso calc R 1
C C3 -0.0060(3) 0.7922(4) 0.6147(2) 0.0857(9) Uani d . 1
H H3 -0.0291 0.8305 0.6734 0.103 Uiso calc R 1
C C4 -0.0734(2) 0.8065(4) 0.5268(2) 0.0801(8) Uani d . 1
H H4 -0.1397 0.8510 0.5284 0.096 Uiso calc R 1
C C5 -0.0414(2) 0.7549(3) 0.43853(19) 0.0601(6) Uani d . 1
H H5 -0.0838 0.7657 0.3790 0.072 Uiso calc R 1
C C6 0.05735(16) 0.6858(3) 0.44253(14) 0.0426(5) Uani d . 1
C C7 0.08326(19) 0.6003(3) 0.26753(16) 0.0549(6) Uani d . 1
H H7A 0.0194 0.5351 0.2564 0.066 Uiso calc R 1
H H7B 0.1369 0.5365 0.2390 0.066 Uiso calc R 1
C C8 0.06875(16) 0.7687(3) 0.21683(14) 0.0412(5) Uani d . 1
C C9 0.09968(15) 1.0206(3) 0.15950(14) 0.0417(5) Uani d . 1
C C10 0.14196(19) 1.1732(3) 0.13090(16) 0.0553(6) Uani d . 1
H H10 0.2124 1.1963 0.1444 0.066 Uiso calc R 1
C C11 0.0753(2) 1.2890(3) 0.08170(18) 0.0615(6) Uani d . 1
H H11 0.1020 1.3909 0.0595 0.074 Uiso calc R 1
C C12 -0.0307(2) 1.2593(3) 0.06384(18) 0.0660(7) Uani d . 1
H H12 -0.0737 1.3423 0.0320 0.079 Uiso calc R 1
C C13 -0.07297(19) 1.1057(3) 0.09327(17) 0.0582(6) Uani d . 1
H H13 -0.1437 1.0839 0.0814 0.070 Uiso calc R 1
C C14 -0.00583(15) 0.9874(3) 0.14065(14) 0.0433(5) Uani d . 1
N N1 0.11183(14) 0.6186(2) 0.37273(12) 0.0478(4) Uani d . 1
N N2 0.20516(16) 0.5661(3) 0.41380(16) 0.0636(6) Uani d . 1
N N3 0.21176(17) 0.5978(3) 0.50681(16) 0.0709(6) Uani d . 1
N N4 0.14468(13) 0.8790(2) 0.20897(13) 0.0478(4) Uani d . 1
H H4A 0.2091 0.8656 0.2303 0.057 Uiso calc PR 0.50
N N5 -0.02400(14) 0.8270(2) 0.17675(12) 0.0476(4) Uani d . 1
H H5A -0.0826 0.7747 0.1742 0.057 Uiso calc PR 0.50

loop_
_atom_site_aniso_label
_atom_site_aniso_U_11
_atom_site_aniso_U_22
_atom_site_aniso_U_33
_atom_site_aniso_U_12
_atom_site_aniso_U_13
_atom_site_aniso_U_23
O1 0.0270(13) 0.0291(12) 0.0276(11) -0.0019(9) 0.0039(9) -0.0014(9)
C1 0.0606(15) 0.0553(14) 0.0551(14) -0.0015(11) 0.0067(11) 0.0016(11)
C2 0.085(2) 0.077(2) 0.080(2) -0.0024(16) 0.0073(16) -0.0022(15)
C3 0.090(2) 0.084(2) 0.084(2) 0.0009(18) 0.0158(18) 0.0027(17)
C4 0.080(2) 0.0788(19) 0.0822(19) -0.0005(16) 0.0105(16) 0.0027(16)
C5 0.0639(17) 0.0604(14) 0.0568(14) 0.0016(11) 0.0099(12) 0.0007(12)
C6 0.0437(12) 0.0434(11) 0.0411(11) -0.0008(9) 0.0060(9) 0.0011(9)
C7 0.0559(14) 0.0522(14) 0.0568(13) 0.0000(10) 0.0068(11) -0.0010(11)
C8 0.0406(12) 0.0417(11) 0.0412(11) -0.0011(8) 0.0045(9) 0.0005(9)
C9 0.0422(11) 0.0426(11) 0.0403(11) 0.0025(9) 0.0044(8) 0.0019(9)
C10 0.0556(14) 0.0554(14) 0.0552(13) -0.0017(11) 0.0078(10) -0.0004(11)
C11 0.0615(16) 0.0601(15) 0.0630(14) -0.0005(12) 0.0071(12) 0.0012(12)
C12 0.0677(18) 0.0656(16) 0.0649(15) -0.0024(12) 0.0088(13) -0.0005(13)
C13 0.0554(14) 0.0600(15) 0.0589(14) 0.0012(11) 0.0051(11) 0.0008(11)
C14 0.0448(11) 0.0431(11) 0.0421(11) 0.0020(9) 0.0053(8) 0.0003(9)
N1 0.0467(10) 0.0488(10) 0.0476(10) 0.0008(8) 0.0044(8) 0.0001(8)
N2 0.0623(13) 0.0630(13) 0.0649(13) 0.0003(10) 0.0046(10) 0.0024(10)
N3 0.0698(16) 0.0730(15) 0.0691(14) 0.0008(11) 0.0045(12) 0.0011(11)
N4 0.0474(10) 0.0464(10) 0.0495(10) -0.0003(8) 0.0054(8) -0.0016(8)
N5 0.0468(10) 0.0508(11) 0.0454(9) -0.0014(8) 0.0060(8) -0.0003(8)

loop_
_atom_type_symbol
_atom_type_description
_atom_type_scat_dispersion_real
_atom_type_scat_dispersion_imag
_atom_type_scat_source
C C 0.0033 0.0016 'International Tables Vol C Tables 4.2.6.8 and 6.1.1.4'
H H 0.0000 0.0000 'International Tables Vol C Tables 4.2.6.8 and 6.1.1.4'
N N 0.0061 0.0033 'International Tables Vol C Tables 4.2.6.8 and 6.1.1.4'
O O 0.0106 0.0060 'International Tables Vol C Tables 4.2.6.8 and 6.1.1.4'

loop_
_geom_angle_atom_site_label_1
_geom_angle_atom_site_label_2
_geom_angle_atom_site_label_3
_geom_angle
N5 O1 H1A 109.3
N5 O1 H1C 109.6
H1A O1 H1C 109.5
N3 C1 C6 108.4(2)
N3 C1 C2 132.8(2)
C6 C1 C2 118.8(2)
C3 C2 C1 117.8(3)
C3 C2 H2 121.1
C1 C2 H2 121.1
C2 C3 C4 123.6(3)
C2 C3 H3 118.2
C4 C3 H3 118.2
C5 C4 C3 119.9(3)
C5 C4 H4 120.0
C3 C4 H4 120.0
C4 C5 C6 116.6(2)
C4 C5 H5 121.7
C6 C5 H5 121.7
N1 C6 C1 104.13(19)
N1 C6 C5 132.6(2)
C1 C6 C5 123.2(2)
N1 C7 C8 112.13(17)
N1 C7 H7A 109.2
C8 C7 H7A 109.2
N1 C7 H7B 109.2
C8 C7 H7B 109.2
H7A C7 H7B 107.9
N4 C8 N5 112.93(18)
N4 C8 C7 123.75(19)
N5 C8 C7 123.29(19)
C10 C9 N4 131.44(19)
C10 C9 C14 121.44(19)
N4 C9 C14 107.12(17)
C11 C10 C9 117.0(2)
C11 C10 H10 121.5
C9 C10 H10 121.5
C10 C11 C12 122.3(2)
C10 C11 H11 118.9
C12 C11 H11 118.9
C11 C12 C13 120.5(3)
C11 C12 H12 119.8
C13 C12 H12 119.8
C14 C13 C12 117.4(2)
C14 C13 H13 121.3
C12 C13 H13 121.3
N5 C14 C13 130.7(2)
N5 C14 C9 107.97(17)
C13 C14 C9 121.4(2)
N2 N1 C6 110.24(17)
N2 N1 C7 120.25(19)
C6 N1 C7 129.50(19)
N3 N2 N1 108.1(2)
N2 N3 C1 109.1(2)
C8 N4 C9 106.23(17)
C8 N4 H4A 126.9
C9 N4 H4A 126.9
C8 N5 C14 105.75(18)
C8 N5 O1 118.31(14)
C14 N5 O1 135.80(14)
C8 N5 H5A 127.1
C14 N5 H5A 127.1

loop_
_geom_bond_atom_site_label_1
_geom_bond_atom_site_label_2
_geom_bond_distance
O1 N5 2.741(3)
O1 H1A 0.8500
O1 H1C 0.8501
C1 N3 1.355(3)
C1 C6 1.364(3)
C1 C2 1.426(4)
C2 C3 1.303(4)
C2 H2 0.9300
C3 C4 1.404(4)
C3 H3 0.9300
C4 C5 1.370(4)
C4 H4 0.9300
C5 C6 1.386(3)
C5 H5 0.9300
C6 N1 1.349(3)
C7 N1 1.442(3)
C7 C8 1.486(3)
C7 H7A 0.9700
C7 H7B 0.9700
C8 N4 1.321(3)
C8 N5 1.344(3)
C9 C10 1.384(3)
C9 N4 1.388(3)
C9 C14 1.389(3)
C10 C11 1.372(3)
C10 H10 0.9300
C11 C12 1.389(4)
C11 H11 0.9300
C12 C13 1.394(3)
C12 H12 0.9300
C13 C14 1.379(3)
C13 H13 0.9300
C14 N5 1.373(3)
N1 N2 1.340(3)
N2 N3 1.280(3)
N4 H4A 0.8600
N5 H5A 0.8600

loop_
_geom_hbond_atom_site_label_D
_geom_hbond_atom_site_label_H
_geom_hbond_atom_site_label_A
_geom_hbond_site_symmetry_A
_geom_hbond_distance_DH
_geom_hbond_distance_HA
_geom_hbond_distance_DA
_geom_hbond_angle_DHA
O1 H1C N3 4_565 0.85 2.20 2.958(3) 148.3
N4 H4A N4 2_555 0.86 1.99 2.835(3) 169.0
N5 H5A O1 . 0.86 1.90 2.741(3) 166.4
